data_7057660
loop_
_publ_author_name
'Rad-Yousefnia, Negar'
'Shaabani, Behrouz'
'Zahedi, Mansoureh'
'Kubicki, Maciej'
'Ayg\"un, Muhittin'
'Lloret, Francesc'
'Julve, Miguel'
'Grze\'skiewicz, Anita M.'
'Zakerhamidi, Mohammad Sadegh'
'Kazak, Canan'

_publ_section_title
;
 Cd(ii) and Cu(ii) coordination polymers constructed from the expanded
 1,4-bis(4-pyridyl)-2,3-diaza-1,3-butadiene ligand: conventional and
 ultrasound-assisted synthesis, crystal structure, luminescence and
 magnetic properties
;
_journal_issue 19
_journal_name_full 'New Journal of Chemistry'
_journal_page_first 15860
_journal_paper_doi 10.1039/C8NJ02605J
_journal_volume 42
_journal_year 2018
_chemical_formula_moiety 'C12 H10 Cu N6 O6, C H Cl3'
_chemical_formula_sum 'C13 H11 Cl3 Cu N6 O6'
_chemical_formula_weight 517.17
_space_group_crystal_system monoclinic
_space_group_IT_number 14
_space_group_name_Hall '-P 2yn'
_space_group_name_H-M_alt 'P 1 21/n 1'
_symmetry_space_group_name_Hall '-P 2yn'
_symmetry_space_group_name_H-M 'P 1 21/n 1'
_atom_sites_solution_hydrogens geom
_atom_sites_solution_primary direct
_audit_creation_date 2018-01-11
_audit_creation_method
;
Olex2 1.2
(compiled 2017.08.10 svn.r3458 for OlexSys, GUI svn.r5381)
;
_audit_update_record
;
2018-01-29 deposited with the CCDC.
2018-08-20 downloaded from the CCDC.
;
_cell_angle_alpha 90
_cell_angle_beta 96.285(5)
_cell_angle_gamma 90
_cell_formula_units_Z 4
_cell_length_a 9.5429(4)
_cell_length_b 11.9046(6)
_cell_length_c 17.3544(10)
_cell_measurement_reflns_used 2141
_cell_measurement_temperature 293(2)
_cell_measurement_theta_max 27.0490
_cell_measurement_theta_min 3.9250
_cell_volume 1959.69(17)
_computing_cell_refinement 'CrysAlisPro 1.171.38.41 (Rigaku OD, 2015)'
_computing_data_collection 'CrysAlisPro 1.171.38.41 (Rigaku OD, 2015)'
_computing_data_reduction 'CrysAlisPro 1.171.38.41 (Rigaku OD, 2015)'
_computing_molecular_graphics 'Olex2 (Dolomanov et al., 2009)'
_computing_publication_material 'Olex2 (Dolomanov et al., 2009)'
_computing_structure_refinement 'ShelXL (Sheldrick, 2015)'
_computing_structure_solution 'ShelXS (Sheldrick, 2008)'
_diffrn_ambient_temperature 293(2)
_diffrn_detector 'CCD plate'
_diffrn_detector_area_resol_mean 8.0667
_diffrn_detector_type Eos
_diffrn_measured_fraction_theta_full 0.994
_diffrn_measured_fraction_theta_max 0.988
_diffrn_measurement_details
;
List of Runs (angles in degrees, time in seconds):

  # Type    Start    End  Width  t~exp~   \w     \q     \k     \f   Frames
#--------------------------------------------------------------------------
  1  \w    -26.00  77.00   1.00   45.26    --   20.07  19.00 -60.00  103
  2  \w    -10.00  55.00   1.00   45.26    --   20.07 -99.00  90.00   65
  3  \w    -17.00   9.00   1.00   45.26    --  -22.02 -99.00-150.00   26
;
_diffrn_measurement_device 'four-circle diffractometer'
_diffrn_measurement_device_type 'Xcalibur, Eos'
_diffrn_measurement_method '\w scans'
_diffrn_orient_matrix_type 'CrysAlisPro convention (1999,Acta A55,543-557)'
_diffrn_orient_matrix_UB_11 -0.0185301000
_diffrn_orient_matrix_UB_12 -0.0569691000
_diffrn_orient_matrix_UB_13 0.0052638000
_diffrn_orient_matrix_UB_21 -0.0136601000
_diffrn_orient_matrix_UB_22 -0.0067450000
_diffrn_orient_matrix_UB_23 -0.0407328000
_diffrn_orient_matrix_UB_31 0.0711684000
_diffrn_orient_matrix_UB_32 -0.0160990000
_diffrn_orient_matrix_UB_33 -0.0017071000
_diffrn_radiation_monochromator graphite
_diffrn_radiation_probe x-ray
_diffrn_radiation_type MoK\a
_diffrn_radiation_wavelength 0.71073
_diffrn_reflns_av_R_equivalents 0.0257
_diffrn_reflns_av_unetI/netI 0.0654
_diffrn_reflns_Laue_measured_fraction_full 0.994
_diffrn_reflns_Laue_measured_fraction_max 0.988
_diffrn_reflns_limit_h_max 11
_diffrn_reflns_limit_h_min -11
_diffrn_reflns_limit_k_max 5
_diffrn_reflns_limit_k_min -14
_diffrn_reflns_limit_l_max 11
_diffrn_reflns_limit_l_min -21
_diffrn_reflns_number 6347
_diffrn_reflns_point_group_measured_fraction_full 0.994
_diffrn_reflns_point_group_measured_fraction_max 0.988
_diffrn_reflns_theta_full 25.242
_diffrn_reflns_theta_max 26.371
_diffrn_reflns_theta_min 3.081
_diffrn_source 'fine-focus sealed X-ray tube'
_diffrn_source_type 'Enhance (Mo) X-ray Source'
_exptl_absorpt_coefficient_mu 1.568
_exptl_absorpt_correction_T_max 0.864
_exptl_absorpt_correction_T_min 0.770
_exptl_absorpt_correction_type analytical
_exptl_absorpt_process_details
;
CrysAlisPro 1.171.38.41 (Rigaku Oxford Diffraction, 2015)
Analytical numeric absorption correction using a multifaceted crystal
            model based on expressions derived by R.C. Clark & J.S. Reid.
(Clark, R. C. & Reid, J. S. (1995). Acta Cryst. A51, 887-897)
Empirical absorption correction using spherical harmonics,
 implemented in SCALE3 ABSPACK scaling algorithm.
;
_exptl_crystal_colour green
_exptl_crystal_colour_primary green
_exptl_crystal_density_diffrn 1.753
_exptl_crystal_description prism
_exptl_crystal_F_000 1036
_exptl_crystal_preparation 'Magnetic properties,Luminescent'
_exptl_crystal_size_max 0.238
_exptl_crystal_size_mid 0.182
_exptl_crystal_size_min 0.135
_refine_diff_density_max 0.633
_refine_diff_density_min -0.519
_refine_diff_density_rms 0.070
_refine_ls_extinction_method none
_refine_ls_goodness_of_fit_ref 0.967
_refine_ls_hydrogen_treatment constr
_refine_ls_matrix_type full
_refine_ls_number_parameters 262
_refine_ls_number_reflns 3944
_refine_ls_number_restraints 0
_refine_ls_restrained_S_all 0.967
_refine_ls_R_factor_all 0.0775
_refine_ls_R_factor_gt 0.0466
_refine_ls_shift/su_max 0.000
_refine_ls_shift/su_mean 0.000
_refine_ls_structure_factor_coef Fsqd
_refine_ls_weighting_details 'w=1/[\s^2^(Fo^2^)+(0.0440P)^2^] where P=(Fo^2^+2Fc^2^)/3'
_refine_ls_weighting_scheme calc
_refine_ls_wR_factor_gt 0.0944
_refine_ls_wR_factor_ref 0.1050
_reflns_Friedel_coverage 0.000
_reflns_number_gt 2712
_reflns_number_total 3944
_reflns_threshold_expression 'I > 2\s(I)'
_cod_data_source_file c8nj02605j2.cif
_cod_data_source_block iran_a425_2
_cod_depositor_comments 'Adding full bibliography for 7057660--7057662.cif.'
_cod_original_cell_volume 1959.68(17)
_cod_database_code 7057660
_shelx_shelxl_version_number 2016/6
_chemical_oxdiff_formula 'C13 H11 Cl3 Cu N6 O6'
_shelx_space_group_comment
;
The symmetry employed for this shelxl refinement is uniquely defined
by the following loop, which should always be used as a source of
symmetry information in preference to the above space-group names.
They are only intended as comments.
;
_reflns_odcompleteness_completeness 98.67
_reflns_odcompleteness_iscentric 1
_reflns_odcompleteness_theta 26.32
_olex2_refinement_description
;
1. Fixed Uiso
 At 1.2 times of:
  All C(H) groups
2.a Ternary CH refined with riding coordinates:
 C1(H1)
2.b Aromatic/amide H refined with riding coordinates:
 C0AA(H0AA), C4(H4), C1AA(H1AA), C2AA(H2AA), C7(H7), C8(H8), C9(H9), C11(H11),
 C12(H12), C13(H13)
;
_olex2_date_sample_data_collection 2015-10-16
_olex2_submission_special_instructions 'No special instructions were received'
_oxdiff_exptl_absorpt_empirical_details
;
Empirical correction (ABSPACK) includes:
- Absorption correction using spherical harmonics
- Frame scaling
;
_oxdiff_exptl_absorpt_empirical_full_max 1.058
_oxdiff_exptl_absorpt_empirical_full_min 0.953

loop_
_space_group_symop_operation_xyz
'x, y, z'
'-x+1/2, y+1/2, -z+1/2'
'-x, -y, -z'
'x-1/2, -y-1/2, z-1/2'

loop_
_atom_site_label
_atom_site_type_symbol
_atom_site_fract_x
_atom_site_fract_y
_atom_site_fract_z
_atom_site_U_iso_or_equiv
_atom_site_adp_type
_atom_site_occupancy
_atom_site_site_symmetry_order
_atom_site_calc_flag
_atom_site_refinement_flags_posn
Cu1 Cu 0.41629(4) 0.05532(3) 0.08389(2) 0.03317(15) Uani 1 1 d .
O1 O 0.5894(3) -0.0796(2) 0.18120(15) 0.0504(7) Uani 1 1 d .
O2 O 0.7282(3) -0.1633(3) 0.10900(17) 0.0674(9) Uani 1 1 d .
O3 O 0.5684(2) -0.0520(2) 0.05820(13) 0.0343(6) Uani 1 1 d .
O4 O 0.2582(2) 0.1688(2) 0.08358(14) 0.0399(6) Uani 1 1 d .
O5 O 0.3138(3) 0.1196(3) 0.20197(15) 0.0538(8) Uani 1 1 d .
O6 O 0.1377(3) 0.2321(3) 0.17255(17) 0.0677(9) Uani 1 1 d .
N1 N -0.0318(3) -0.4046(3) 0.09812(19) 0.0473(8) Uani 1 1 d .
N2 N 0.2733(3) -0.0670(2) 0.07594(16) 0.0304(7) Uani 1 1 d .
N3 N 0.5566(3) 0.1783(2) 0.09917(16) 0.0317(7) Uani 1 1 d .
N4 N 0.8600(3) 0.5175(3) 0.07685(19) 0.0470(8) Uani 1 1 d .
N3AA N 0.6313(3) -0.1007(3) 0.11842(19) 0.0373(7) Uani 1 1 d .
N4AA N 0.2356(3) 0.1749(3) 0.1548(2) 0.0426(8) Uani 1 1 d .
C0AA C -0.0322(3) -0.3267(3) 0.0493(2) 0.0402(9) Uani 1 1 d .
H0AA H -0.099250 -0.326207 0.006199 0.048 Uiso 1 1 calc R
C3 C 0.0727(3) -0.2364(3) 0.0603(2) 0.0319(8) Uani 1 1 d .
C4 C 0.0785(3) -0.1551(3) 0.0043(2) 0.0380(9) Uani 1 1 d .
H4 H 0.014583 -0.156335 -0.040209 0.046 Uiso 1 1 calc R
C1AA C 0.1784(3) -0.0724(3) 0.0142(2) 0.0367(9) Uani 1 1 d .
H1AA H 0.179785 -0.017670 -0.023944 0.044 Uiso 1 1 calc R
C2AA C 0.2672(3) -0.1449(3) 0.1304(2) 0.0368(9) Uani 1 1 d .
H2AA H 0.332244 -0.141531 0.174367 0.044 Uiso 1 1 calc R
C7 C 0.1701(3) -0.2297(3) 0.1249(2) 0.0379(9) Uani 1 1 d .
H7 H 0.169628 -0.282419 0.164445 0.045 Uiso 1 1 calc R
C8 C 0.5567(3) 0.2602(3) 0.0473(2) 0.0385(9) Uani 1 1 d .
H8 H 0.487839 0.259400 0.005028 0.046 Uiso 1 1 calc R
C9 C 0.6532(4) 0.3458(3) 0.0529(2) 0.0405(9) Uani 1 1 d .
H9 H 0.649528 0.401362 0.015085 0.049 Uiso 1 1 calc R
C10 C 0.7559(3) 0.3484(3) 0.1155(2) 0.0336(8) Uani 1 1 d .
C11 C 0.7540(4) 0.2651(3) 0.1703(2) 0.0469(10) Uani 1 1 d .
H11 H 0.820316 0.264622 0.213734 0.056 Uiso 1 1 calc R
C12 C 0.6534(4) 0.1833(3) 0.1601(2) 0.0439(10) Uani 1 1 d .
H12 H 0.652748 0.127960 0.197916 0.053 Uiso 1 1 calc R
C13 C 0.8626(4) 0.4379(3) 0.1256(2) 0.0413(9) Uani 1 1 d .
H13 H 0.931866 0.436067 0.167633 0.050 Uiso 1 1 calc R
Cl1 Cl -0.05543(13) 0.11443(12) 0.34904(8) 0.0797(4) Uani 1 1 d .
Cl2 Cl 0.16894(17) -0.04292(15) 0.36150(11) 0.1228(7) Uani 1 1 d .
Cl3 Cl -0.03151(17) -0.03608(17) 0.22538(11) 0.1291(7) Uani 1 1 d .
C1 C 0.0604(5) 0.0406(4) 0.2992(3) 0.0665(13) Uani 1 1 d .
H1 H 0.119879 0.094906 0.275478 0.080 Uiso 1 1 calc R

loop_
_atom_site_aniso_label
_atom_site_aniso_U_11
_atom_site_aniso_U_22
_atom_site_aniso_U_33
_atom_site_aniso_U_23
_atom_site_aniso_U_13
_atom_site_aniso_U_12
Cu1 0.0294(2) 0.0243(2) 0.0460(3) -0.0016(2) 0.00496(18) -0.01276(19)
O1 0.0584(17) 0.0567(19) 0.0362(15) 0.0023(14) 0.0051(13) -0.0089(14)
O2 0.0609(18) 0.064(2) 0.076(2) 0.0035(18) 0.0022(16) 0.0242(17)
O3 0.0346(13) 0.0330(14) 0.0343(13) 0.0046(12) -0.0002(10) -0.0075(11)
O4 0.0384(14) 0.0411(16) 0.0407(15) -0.0029(13) 0.0060(11) -0.0089(12)
O5 0.0532(17) 0.067(2) 0.0405(16) 0.0010(15) 0.0022(13) -0.0033(16)
O6 0.0568(18) 0.064(2) 0.086(2) -0.0136(18) 0.0267(17) 0.0090(16)
N1 0.0421(18) 0.0358(19) 0.062(2) 0.0051(17) -0.0015(16) -0.0234(15)
N2 0.0254(14) 0.0264(16) 0.0397(17) 0.0003(14) 0.0050(12) -0.0106(12)
N3 0.0332(15) 0.0253(16) 0.0371(16) -0.0031(14) 0.0057(13) -0.0146(13)
N4 0.0427(18) 0.0355(19) 0.062(2) 0.0037(18) 0.0006(15) -0.0254(16)
N3AA 0.0341(17) 0.0301(17) 0.047(2) 0.0025(16) 0.0000(15) -0.0097(14)
N4AA 0.0386(18) 0.040(2) 0.051(2) -0.0092(18) 0.0118(16) -0.0106(16)
C0AA 0.0321(19) 0.036(2) 0.051(2) 0.000(2) 0.0003(17) -0.0123(17)
C3 0.0261(17) 0.0251(19) 0.045(2) -0.0024(17) 0.0080(16) -0.0095(14)
C4 0.0308(19) 0.036(2) 0.045(2) 0.0058(19) -0.0047(16) -0.0125(16)
C1AA 0.034(2) 0.032(2) 0.044(2) 0.0091(18) 0.0024(16) -0.0102(16)
C2AA 0.0329(19) 0.037(2) 0.039(2) 0.0022(18) -0.0021(16) -0.0125(17)
C7 0.038(2) 0.032(2) 0.044(2) 0.0130(18) 0.0051(17) -0.0111(17)
C8 0.038(2) 0.035(2) 0.040(2) 0.0009(18) -0.0024(16) -0.0155(17)
C9 0.046(2) 0.033(2) 0.042(2) 0.0038(18) 0.0039(17) -0.0174(17)
C10 0.0379(19) 0.0254(19) 0.038(2) -0.0068(17) 0.0086(16) -0.0141(16)
C11 0.055(2) 0.039(2) 0.044(2) 0.003(2) -0.0108(18) -0.0234(19)
C12 0.058(2) 0.032(2) 0.040(2) 0.0063(18) 0.0003(19) -0.0203(19)
C13 0.042(2) 0.037(2) 0.044(2) -0.007(2) 0.0011(17) -0.0204(18)
Cl1 0.0873(9) 0.0704(9) 0.0835(9) -0.0051(7) 0.0188(7) 0.0162(7)
Cl2 0.0917(11) 0.1023(13) 0.1761(18) 0.0281(12) 0.0222(11) 0.0365(10)
Cl3 0.0973(12) 0.1478(17) 0.1440(15) -0.0846(13) 0.0212(10) -0.0236(11)
C1 0.063(3) 0.060(3) 0.078(3) -0.002(3) 0.018(3) -0.008(2)

loop_
_atom_type_symbol
_atom_type_description
_atom_type_scat_dispersion_real
_atom_type_scat_dispersion_imag
_atom_type_scat_source
C C 0.0033 0.0016 'International Tables Vol C Tables 4.2.6.8 and 6.1.1.4'
H H 0.0000 0.0000 'International Tables Vol C Tables 4.2.6.8 and 6.1.1.4'
Cl Cl 0.1484 0.1585 'International Tables Vol C Tables 4.2.6.8 and 6.1.1.4'
Cu Cu 0.3201 1.2651 'International Tables Vol C Tables 4.2.6.8 and 6.1.1.4'
N N 0.0061 0.0033 'International Tables Vol C Tables 4.2.6.8 and 6.1.1.4'
O O 0.0106 0.0060 'International Tables Vol C Tables 4.2.6.8 and 6.1.1.4'

loop_
_exptl_crystal_face_index_h
_exptl_crystal_face_index_k
_exptl_crystal_face_index_l
_exptl_crystal_face_perp_dist
-2 -6 -22 0.1115
13 -4 0 0.1013
4 5 21 0.0717
-13 3 -1 0.0958
11 -10 0 0.1117
9 11 -10 0.0799
-12 8 1 0.0891
10 11 1 0.0346
0 1 -24 0.1000
0 -1 24 0.0820
-5 -12 16 0.0865
-6 -15 2 0.0714
-4 -15 -5 0.0739

loop_
_geom_angle_atom_site_label_1
_geom_angle_atom_site_label_2
_geom_angle_atom_site_label_3
_geom_angle
_geom_angle_site_symmetry_3
O3 Cu1 O4 167.10(10) .
N2 Cu1 O3 91.46(10) .
N2 Cu1 O4 89.05(10) .
N3 Cu1 O3 90.31(10) .
N3 Cu1 O4 89.98(10) .
N3 Cu1 N2 176.19(11) .
N3AA O3 Cu1 112.9(2) .
N4AA O4 Cu1 103.9(2) .
C0AA N1 N4 111.2(3) 1_445
C1AA N2 Cu1 119.6(2) .
C1AA N2 C2AA 117.5(3) .
C2AA N2 Cu1 123.0(2) .
C8 N3 Cu1 120.2(2) .
C8 N3 C12 117.1(3) .
C12 N3 Cu1 122.7(2) .
C13 N4 N1 110.9(3) 1_665
O1 N3AA O3 117.5(3) .
O2 N3AA O1 124.9(3) .
O2 N3AA O3 117.6(3) .
O5 N4AA O4 117.1(3) .
O6 N4AA O4 119.3(3) .
O6 N4AA O5 123.5(3) .
N1 C0AA H0AA 119.9 .
N1 C0AA C3 120.1(3) .
C3 C0AA H0AA 119.9 .
C4 C3 C0AA 120.2(3) .
C4 C3 C7 117.3(3) .
C7 C3 C0AA 122.5(3) .
C3 C4 H4 120.1 .
C1AA C4 C3 119.9(3) .
C1AA C4 H4 120.1 .
N2 C1AA C4 122.8(3) .
N2 C1AA H1AA 118.6 .
C4 C1AA H1AA 118.6 .
N2 C2AA H2AA 118.4 .
N2 C2AA C7 123.2(3) .
C7 C2AA H2AA 118.4 .
C3 C7 H7 120.3 .
C2AA C7 C3 119.4(3) .
C2AA C7 H7 120.3 .
N3 C8 H8 118.4 .
N3 C8 C9 123.3(3) .
C9 C8 H8 118.4 .
C8 C9 H9 120.4 .
C8 C9 C10 119.1(3) .
C10 C9 H9 120.4 .
C9 C10 C13 122.2(3) .
C11 C10 C9 117.7(3) .
C11 C10 C13 120.1(3) .
C10 C11 H11 120.4 .
C12 C11 C10 119.2(3) .
C12 C11 H11 120.4 .
N3 C12 C11 123.5(3) .
N3 C12 H12 118.2 .
C11 C12 H12 118.2 .
N4 C13 C10 119.9(3) .
N4 C13 H13 120.0 .
C10 C13 H13 120.0 .
Cl1 C1 Cl2 110.7(3) .
Cl1 C1 Cl3 109.9(2) .
Cl1 C1 H1 107.9 .
Cl2 C1 Cl3 112.4(3) .
Cl2 C1 H1 107.9 .
Cl3 C1 H1 107.9 .

loop_
_geom_bond_atom_site_label_1
_geom_bond_atom_site_label_2
_geom_bond_distance
_geom_bond_site_symmetry_2
Cu1 O3 2.020(2) .
Cu1 O4 2.025(2) .
Cu1 N2 1.990(2) .
Cu1 N3 1.982(2) .
O1 N3AA 1.227(4) .
O2 N3AA 1.213(4) .
O3 N3AA 1.285(3) .
O4 N4AA 1.280(4) .
O5 N4AA 1.235(4) .
O6 N4AA 1.222(3) .
N1 N4 1.407(4) 1_445
N1 C0AA 1.255(4) .
N2 C1AA 1.327(4) .
N2 C2AA 1.330(4) .
N3 C8 1.327(4) .
N3 C12 1.327(4) .
N4 C13 1.269(4) .
C0AA H0AA 0.9300 .
C0AA C3 1.467(4) .
C3 C4 1.378(5) .
C3 C7 1.378(5) .
C4 H4 0.9300 .
C4 C1AA 1.367(4) .
C1AA H1AA 0.9300 .
C2AA H2AA 0.9300 .
C2AA C7 1.367(4) .
C7 H7 0.9300 .
C8 H8 0.9300 .
C8 C9 1.369(4) .
C9 H9 0.9300 .
C9 C10 1.381(5) .
C10 C11 1.375(5) .
C10 C13 1.470(4) .
C11 H11 0.9300 .
C11 C12 1.366(4) .
C12 H12 0.9300 .
C13 H13 0.9300 .
Cl1 C1 1.719(4) .
Cl2 C1 1.728(5) .
Cl3 C1 1.731(5) .
C1 H1 0.9800 .

loop_
_geom_torsion_atom_site_label_1
_geom_torsion_atom_site_label_2
_geom_torsion_atom_site_label_3
_geom_torsion_atom_site_label_4
_geom_torsion
_geom_torsion_site_symmetry_1
Cu1 O3 N3AA O1 2.3(3) .
Cu1 O3 N3AA O2 -177.1(2) .
Cu1 O4 N4AA O5 3.4(3) .
Cu1 O4 N4AA O6 -175.0(3) .
Cu1 N2 C1AA C4 179.0(3) .
Cu1 N2 C2AA C7 -179.4(3) .
Cu1 N3 C8 C9 -177.9(3) .
Cu1 N3 C12 C11 177.6(3) .
N1 N4 C13 C10 178.5(3) 1_665
N1 C0AA C3 C4 175.6(3) .
N1 C0AA C3 C7 -3.3(5) .
N2 C2AA C7 C3 0.0(5) .
N3 C8 C9 C10 -0.2(6) .
N4 N1 C0AA C3 -179.8(3) 1_445
C0AA C3 C4 C1AA -178.8(3) .
C0AA C3 C7 C2AA 178.3(3) .
C3 C4 C1AA N2 0.8(5) .
C4 C3 C7 C2AA -0.6(5) .
C1AA N2 C2AA C7 1.0(5) .
C2AA N2 C1AA C4 -1.4(5) .
C7 C3 C4 C1AA 0.2(5) .
C8 N3 C12 C11 -2.2(5) .
C8 C9 C10 C11 -1.4(5) .
C8 C9 C10 C13 -179.7(3) .
C9 C10 C11 C12 1.1(5) .
C9 C10 C13 N4 1.7(5) .
C10 C11 C12 N3 0.7(6) .
C11 C10 C13 N4 -176.6(4) .
C12 N3 C8 C9 2.0(5) .
C13 C10 C11 C12 179.5(3) .

loop_
_exptl_oxdiff_crystal_face_indexfrac_h
_exptl_oxdiff_crystal_face_indexfrac_k
_exptl_oxdiff_crystal_face_indexfrac_l
_exptl_oxdiff_crystal_face_x
_exptl_oxdiff_crystal_face_y
_exptl_oxdiff_crystal_face_z
-2.0040 -5.9974 -22.0006 0.2630 0.9640 -0.0085
13.0024 -3.9980 -0.0082 -0.0132 -0.1503 0.9897
4.0042 4.9979 20.9993 -0.2484 -0.9438 0.1687
-13.0025 2.9983 -0.9920 0.0649 0.1978 -0.9719
11.0020 -9.9975 -0.0084 0.3656 -0.0825 0.9440
8.9999 11.0004 -10.0029 -0.8461 0.2103 0.4805
-12.0020 7.9975 1.0085 -0.2279 0.0689 -0.9846
10.0020 10.9995 0.9967 -0.8067 -0.2514 0.5330
-0.0040 1.0020 -24.0003 -0.1833 0.9709 0.0246
0.0040 -1.0020 24.0003 0.1833 -0.9709 -0.0246
-4.9982 -12.0004 16.0006 0.8605 -0.5025 -0.1898
-6.0007 -14.9988 2.0002 0.9762 0.1017 -0.1890
-4.0015 -14.9980 -5.0011 0.9022 0.3595 -0.0348
